data_7212687
loop_
_publ_author_name
'Albrecht, Markus'
'M\"uller, Michael'
'Valkonen, Arto'
'Rissanen, Kari'

_publ_section_title
;
 Weak non-covalent interactions control the relative molecular orientation
 in the crystals of N-pentafluorobenzyl aniline derivatives
;
_journal_issue 11
_journal_name_full CrystEngComm
_journal_page_first 3698
_journal_paper_doi 10.1039/c003636f
_journal_volume 12
_journal_year 2010
_chemical_formula_moiety 'C13 H9 F5 N, Cl '
_chemical_formula_sum 'C13 H9 Cl F5 N'
_chemical_formula_weight 309.66
_chemical_name_systematic
;
?
;
_space_group_IT_number 7
_symmetry_cell_setting monoclinic
_symmetry_space_group_name_Hall 'P -2yc'
_symmetry_space_group_name_H-M 'P 1 c 1'
_atom_sites_solution_hydrogens geom
_atom_sites_solution_primary direct
_atom_sites_solution_secondary difmap
_audit_creation_method SHELXL-97
_cell_angle_alpha 90.00
_cell_angle_beta 103.138(3)
_cell_angle_gamma 90.00
_cell_formula_units_Z 2
_cell_length_a 11.7935(6)
_cell_length_b 7.5988(3)
_cell_length_c 7.5838(3)
_cell_measurement_reflns_used 1700
_cell_measurement_temperature 123(2)
_cell_measurement_theta_max 28.283
_cell_measurement_theta_min 0.407
_cell_volume 661.84(5)
_computing_cell_refinement 'DENZO-SMN (Otwinowski & Minor, 1997)'
_computing_data_collection 'Collect (Bruker, 2008)'
_computing_data_reduction DENZO-SMN
_computing_molecular_graphics 'ORTEP-3 (Farrugia, 1997); MERCURY (Macrae, <i>et al.</i>, 2006)'
_computing_publication_material SHELXL-97
_computing_structure_refinement 'SHELXL-97 (Sheldrick, 2008)'
_computing_structure_solution 'SIR-2004 (Burla, et al., 2005)'
_diffrn_ambient_temperature 123(2)
_diffrn_detector_area_resol_mean 9
_diffrn_measured_fraction_theta_full 0.998
_diffrn_measured_fraction_theta_max 0.998
_diffrn_measurement_device_type 'Bruker-Nonius Kappa CCD with APEXII detector'
_diffrn_measurement_method '\f and \w scans'
_diffrn_radiation_monochromator graphite
_diffrn_radiation_source 'fine-focus sealed tube'
_diffrn_radiation_type MoK\a
_diffrn_radiation_wavelength 0.71069
_diffrn_reflns_av_R_equivalents 0.0487
_diffrn_reflns_av_sigmaI/netI 0.0484
_diffrn_reflns_limit_h_max 14
_diffrn_reflns_limit_h_min -11
_diffrn_reflns_limit_k_max 9
_diffrn_reflns_limit_k_min -9
_diffrn_reflns_limit_l_max 8
_diffrn_reflns_limit_l_min -9
_diffrn_reflns_number 8080
_diffrn_reflns_theta_full 25.01
_diffrn_reflns_theta_max 25.01
_diffrn_reflns_theta_min 3.21
_exptl_absorpt_coefficient_mu 0.335
_exptl_absorpt_correction_T_max 0.9672
_exptl_absorpt_correction_T_min 0.9060
_exptl_absorpt_correction_type multi-scan
_exptl_absorpt_process_details Sadabs
_exptl_crystal_colour colourless
_exptl_crystal_density_diffrn 1.554
_exptl_crystal_density_method 'not measured'
_exptl_crystal_description plate
_exptl_crystal_F_000 312
_exptl_crystal_size_max 0.30
_exptl_crystal_size_mid 0.25
_exptl_crystal_size_min 0.10
_refine_diff_density_max 0.206
_refine_diff_density_min -0.207
_refine_diff_density_rms 0.047
_refine_ls_abs_structure_details 'Flack H D (1983), Acta Cryst. A39, 876-881'
_refine_ls_abs_structure_Flack 0.11(7)
_refine_ls_extinction_method none
_refine_ls_goodness_of_fit_ref 1.042
_refine_ls_hydrogen_treatment constr
_refine_ls_matrix_type full
_refine_ls_number_parameters 181
_refine_ls_number_reflns 2067
_refine_ls_number_restraints 2
_refine_ls_restrained_S_all 1.042
_refine_ls_R_factor_all 0.0404
_refine_ls_R_factor_gt 0.0356
_refine_ls_shift/su_max 0.000
_refine_ls_shift/su_mean 0.000
_refine_ls_structure_factor_coef Fsqd
_refine_ls_weighting_details 'calc w=1/[\s^2^(Fo^2^)+(0.0098P)^2^+0.4492P] where P=(Fo^2^+2Fc^2^)/3'
_refine_ls_weighting_scheme calc
_refine_ls_wR_factor_gt 0.0746
_refine_ls_wR_factor_ref 0.0763
_reflns_number_gt 1918
_reflns_number_total 2067
_reflns_threshold_expression >2\s(I)
_cod_data_source_file c003636f.txt
_cod_data_source_block mm-080-2
_cod_original_sg_symbol_H-M Pc
_cod_database_code 7212687

loop_
_symmetry_equiv_pos_as_xyz
'x, y, z'
'x, -y, z+1/2'

loop_
_atom_site_label
_atom_site_type_symbol
_atom_site_fract_x
_atom_site_fract_y
_atom_site_fract_z
_atom_site_U_iso_or_equiv
_atom_site_adp_type
_atom_site_occupancy
_atom_site_symmetry_multiplicity
_atom_site_calc_flag
_atom_site_refinement_flags
Cl1 Cl 0.60191(8) 0.21379(9) 0.45511(10) 0.0285(2) Uani 1 1 d .
F9 F 0.40371(17) 0.0526(2) 1.0823(2) 0.0321(5) Uani 1 1 d .
F10 F 0.17620(18) 0.0229(3) 0.9269(3) 0.0395(5) Uani 1 1 d .
F11 F 0.07999(16) 0.2224(3) 0.6344(2) 0.0323(5) Uani 1 1 d .
F12 F 0.21495(18) 0.4469(3) 0.4931(3) 0.0374(5) Uani 1 1 d .
F13 F 0.44315(17) 0.4783(2) 0.6500(3) 0.0311(5) Uani 1 1 d .
N1 N 0.6365(2) 0.1781(3) 0.8707(3) 0.0179(5) Uani 1 1 d .
H1A H 0.6221 0.0611 0.8880 0.022 Uiso 1 1 calc R
H1B H 0.6203 0.1991 0.7480 0.022 Uiso 1 1 calc R
C1 C 0.7604(3) 0.2166(4) 0.9489(4) 0.0208(7) Uani 1 1 d .
C2 C 0.8183(3) 0.1242(5) 1.0967(5) 0.0369(9) Uani 1 1 d .
H2 H 0.7795 0.0343 1.1470 0.044 Uiso 1 1 calc R
C3 C 0.9334(3) 0.1622(5) 1.1723(6) 0.0441(10) Uani 1 1 d .
H3 H 0.9739 0.0983 1.2751 0.053 Uiso 1 1 calc R
C4 C 0.9895(3) 0.2913(6) 1.1001(5) 0.0400(9) Uani 1 1 d .
H4 H 1.0686 0.3176 1.1529 0.048 Uiso 1 1 calc R
C5 C 0.9311(3) 0.3828(6) 0.9509(5) 0.0492(11) Uani 1 1 d .
H5 H 0.9706 0.4714 0.8997 0.059 Uiso 1 1 calc R
C6 C 0.8145(3) 0.3470(5) 0.8738(5) 0.0404(9) Uani 1 1 d .
H6 H 0.7736 0.4114 0.7717 0.048 Uiso 1 1 calc R
C7 C 0.5583(3) 0.2895(4) 0.9562(4) 0.0203(7) Uani 1 1 d .
H7A H 0.5785 0.4150 0.9465 0.024 Uiso 1 1 calc R
H7B H 0.5716 0.2598 1.0864 0.024 Uiso 1 1 calc R
C8 C 0.4318(3) 0.2627(4) 0.8679(4) 0.0175(6) Uani 1 1 d .
C9 C 0.3603(3) 0.1496(4) 0.9354(4) 0.0197(7) Uani 1 1 d .
C10 C 0.2429(3) 0.1345(4) 0.8584(4) 0.0244(7) Uani 1 1 d .
C11 C 0.1941(3) 0.2349(4) 0.7102(5) 0.0233(7) Uani 1 1 d .
C12 C 0.2631(3) 0.3485(4) 0.6392(4) 0.0245(7) Uani 1 1 d .
C13 C 0.3785(3) 0.3618(4) 0.7186(4) 0.0199(7) Uani 1 1 d .

loop_
_atom_site_aniso_label
_atom_site_aniso_U_11
_atom_site_aniso_U_22
_atom_site_aniso_U_33
_atom_site_aniso_U_23
_atom_site_aniso_U_13
_atom_site_aniso_U_12
Cl1 0.0476(5) 0.0184(3) 0.0180(3) 0.0005(3) 0.0042(3) 0.0044(4)
F9 0.0295(11) 0.0361(11) 0.0279(11) 0.0158(8) 0.0007(9) -0.0042(9)
F10 0.0263(12) 0.0459(13) 0.0450(14) 0.0172(10) 0.0050(10) -0.0124(9)
F11 0.0207(10) 0.0387(11) 0.0351(11) 0.0015(9) 0.0017(9) 0.0001(9)
F12 0.0331(12) 0.0415(13) 0.0340(12) 0.0194(9) 0.0000(10) 0.0050(9)
F13 0.0306(12) 0.0280(11) 0.0340(11) 0.0142(9) 0.0057(9) -0.0055(9)
N1 0.0220(14) 0.0140(12) 0.0174(12) -0.0006(10) 0.0036(11) -0.0009(10)
C1 0.0172(16) 0.0227(16) 0.0228(17) -0.0043(13) 0.0051(14) 0.0002(13)
C2 0.028(2) 0.0342(19) 0.043(2) 0.0122(17) -0.0048(16) -0.0025(16)
C3 0.031(2) 0.043(2) 0.048(2) 0.0048(18) -0.0120(19) 0.0018(18)
C4 0.0190(18) 0.052(2) 0.047(2) -0.0119(19) 0.0037(17) -0.0044(17)
C5 0.036(2) 0.064(3) 0.045(2) 0.009(2) 0.0043(19) -0.027(2)
C6 0.036(2) 0.051(2) 0.0282(18) 0.0126(17) -0.0047(16) -0.0130(17)
C7 0.0191(16) 0.0192(15) 0.0219(15) -0.0059(13) 0.0032(14) 0.0000(13)
C8 0.0214(16) 0.0166(15) 0.0153(15) -0.0015(13) 0.0061(13) -0.0006(13)
C9 0.0236(17) 0.0211(16) 0.0135(15) 0.0017(12) 0.0026(13) 0.0047(13)
C10 0.0284(19) 0.0210(16) 0.0243(17) 0.0018(14) 0.0071(14) -0.0057(14)
C11 0.0167(17) 0.0249(17) 0.0252(16) -0.0068(15) -0.0016(13) 0.0029(14)
C12 0.0278(19) 0.0210(17) 0.0217(16) 0.0051(13) -0.0005(14) 0.0030(14)
C13 0.0238(18) 0.0138(14) 0.0230(16) 0.0003(12) 0.0073(14) 0.0023(13)

loop_
_atom_type_symbol
_atom_type_description
_atom_type_scat_dispersion_real
_atom_type_scat_dispersion_imag
_atom_type_scat_source
C C 0.0033 0.0016 'International Tables Vol C Tables 4.2.6.8 and 6.1.1.4'
H H 0.0000 0.0000 'International Tables Vol C Tables 4.2.6.8 and 6.1.1.4'
N N 0.0061 0.0033 'International Tables Vol C Tables 4.2.6.8 and 6.1.1.4'
F F 0.0171 0.0103 'International Tables Vol C Tables 4.2.6.8 and 6.1.1.4'
Cl Cl 0.1484 0.1585 'International Tables Vol C Tables 4.2.6.8 and 6.1.1.4'

loop_
_geom_angle_atom_site_label_1
_geom_angle_atom_site_label_2
_geom_angle_atom_site_label_3
_geom_angle
C1 N1 C7 111.3(2)
C1 N1 H1A 109.4
C7 N1 H1A 109.4
C1 N1 H1B 109.4
C7 N1 H1B 109.4
H1A N1 H1B 108.0
C2 C1 C6 121.2(3)
C2 C1 N1 119.6(3)
C6 C1 N1 119.2(3)
C1 C2 C3 119.7(3)
C1 C2 H2 120.1
C3 C2 H2 120.1
C4 C3 C2 120.3(4)
C4 C3 H3 119.9
C2 C3 H3 119.9
C3 C4 C5 119.8(3)
C3 C4 H4 120.1
C5 C4 H4 120.1
C4 C5 C6 120.6(3)
C4 C5 H5 119.7
C6 C5 H5 119.7
C1 C6 C5 118.4(3)
C1 C6 H6 120.8
C5 C6 H6 120.8
N1 C7 C8 112.1(2)
N1 C7 H7A 109.2
C8 C7 H7A 109.2
N1 C7 H7B 109.2
C8 C7 H7B 109.2
H7A C7 H7B 107.9
C9 C8 C13 116.1(3)
C9 C8 C7 123.2(3)
C13 C8 C7 120.6(3)
F9 C9 C10 117.7(3)
F9 C9 C8 120.1(3)
C10 C9 C8 122.2(3)
F10 C10 C11 119.8(3)
F10 C10 C9 120.6(3)
C11 C10 C9 119.6(3)
F11 C11 C10 120.3(3)
F11 C11 C12 120.1(3)
C10 C11 C12 119.6(3)
F12 C12 C13 120.9(3)
F12 C12 C11 119.5(3)
C13 C12 C11 119.6(3)
F13 C13 C12 118.3(3)
F13 C13 C8 118.8(3)
C12 C13 C8 122.9(3)

loop_
_geom_bond_atom_site_label_1
_geom_bond_atom_site_label_2
_geom_bond_distance
F9 C9 1.337(3)
F10 C10 1.339(4)
F11 C11 1.341(4)
F12 C12 1.350(4)
F13 C13 1.348(4)
N1 C1 1.475(4)
N1 C7 1.503(4)
N1 H1A 0.9200
N1 H1B 0.9200
C1 C2 1.366(4)
C1 C6 1.371(5)
C2 C3 1.379(5)
C2 H2 0.9500
C3 C4 1.365(6)
C3 H3 0.9500
C4 C5 1.372(6)
C4 H4 0.9500
C5 C6 1.393(5)
C5 H5 0.9500
C6 H6 0.9500
C7 C8 1.504(4)
C7 H7A 0.9900
C7 H7B 0.9900
C8 C9 1.381(4)
C8 C13 1.386(4)
C9 C10 1.379(5)
C10 C11 1.372(5)
C11 C12 1.376(5)
C12 C13 1.362(5)

loop_
_geom_hbond_atom_site_label_D
_geom_hbond_atom_site_label_H
_geom_hbond_atom_site_label_A
_geom_hbond_distance_DH
_geom_hbond_distance_HA
_geom_hbond_distance_DA
_geom_hbond_angle_DHA
_geom_hbond_site_symmetry_A
N1 H1A Cl1 0.92 2.18 3.093(2) 174.0 2
N1 H1B Cl1 0.92 2.19 3.096(2) 170.6 .

loop_
_geom_torsion_atom_site_label_1
_geom_torsion_atom_site_label_2
_geom_torsion_atom_site_label_3
_geom_torsion_atom_site_label_4
_geom_torsion
C7 N1 C1 C2 89.8(3)
C7 N1 C1 C6 -88.9(4)
C6 C1 C2 C3 0.0(5)
N1 C1 C2 C3 -178.7(3)
C1 C2 C3 C4 -0.1(6)
C2 C3 C4 C5 -0.4(7)
C3 C4 C5 C6 0.9(7)
C2 C1 C6 C5 0.5(6)
N1 C1 C6 C5 179.3(3)
C4 C5 C6 C1 -1.0(7)
C1 N1 C7 C8 175.4(2)
N1 C7 C8 C9 96.7(3)
N1 C7 C8 C13 -87.9(3)
C13 C8 C9 F9 -178.1(3)
C7 C8 C9 F9 -2.5(5)
C13 C8 C9 C10 0.5(4)
C7 C8 C9 C10 176.1(3)
F9 C9 C10 F10 -1.6(4)
C8 C9 C10 F10 179.7(3)
F9 C9 C10 C11 178.4(3)
C8 C9 C10 C11 -0.3(5)
F10 C10 C11 F11 0.4(5)
C9 C10 C11 F11 -179.7(3)
F10 C10 C11 C12 -179.5(3)
C9 C10 C11 C12 0.5(5)
F11 C11 C12 F12 0.0(5)
C10 C11 C12 F12 179.9(3)
F11 C11 C12 C13 179.2(3)
C10 C11 C12 C13 -1.0(5)
F12 C12 C13 F13 1.4(5)
C11 C12 C13 F13 -177.8(3)
F12 C12 C13 C8 -179.6(3)
C11 C12 C13 C8 1.3(5)
C9 C8 C13 F13 178.0(3)
C7 C8 C13 F13 2.3(4)
C9 C8 C13 C12 -1.0(4)
C7 C8 C13 C12 -176.8(3)
